data_7714996
loop_
_publ_author_name
'Li, Ting-Ya'
'Su, Shao-Dong'
'He, Yong'
'Wu, Xin-Tao'
'Sheng, Tian-Lu'

_publ_section_title
;
 Syntheses, crystal structures and MMCT properties of diruthenium-based
 cyanido-bridged RuV/VI2-NC-Ru<sup>II</sup> complexes.
;
_journal_issue 11
_journal_name_full 'Dalton transactions (Cambridge, England : 2003)'
_journal_page_first 5010
_journal_page_last 5019
_journal_paper_doi 10.1039/d3dt01861j
_journal_volume 53
_journal_year 2024
_chemical_formula_moiety 'C38 H36 Cl N6 O2 Ru2'
_chemical_formula_sum 'C38 H36 Cl N6 O2 Ru2'
_chemical_formula_weight 846.32
_space_group_crystal_system orthorhombic
_space_group_IT_number 61
_space_group_name_Hall '-P 2ac 2ab'
_space_group_name_H-M_alt 'P b c a'
_atom_sites_solution_hydrogens mixed
_atom_sites_solution_primary dual
_audit_block_doi 10.5517/ccdc.csd.cc273zs4
_audit_creation_date 2021-01-28
_audit_creation_method
;
Olex2 1.2
(compiled 2018.05.29 svn.r3508 for OlexSys, GUI svn.r5506)
;
_audit_update_record
;
2021-01-28 deposited with the CCDC.	2024-01-15 downloaded from the CCDC.
;
_cell_angle_alpha 90
_cell_angle_beta 90
_cell_angle_gamma 90
_cell_formula_units_Z 8
_cell_length_a 18.459(3)
_cell_length_b 19.596(3)
_cell_length_c 20.090(3)
_cell_measurement_reflns_used 100
_cell_measurement_temperature 298(2)
_cell_measurement_theta_max 15
_cell_measurement_theta_min 7.5
_cell_volume 7267(2)
_computing_molecular_graphics 'Olex2 (Dolomanov et al., 2009)'
_computing_publication_material 'Olex2 (Dolomanov et al., 2009)'
_computing_structure_refinement 'XL (Sheldrick, 2008)'
_computing_structure_solution 'XT (Sheldrick, 2015)'
_diffrn_ambient_temperature 298
_diffrn_measured_fraction_theta_full 0.997
_diffrn_measured_fraction_theta_max 0.998
_diffrn_measurement_device_type 'Bruker P4'
_diffrn_measurement_method '\w scans'
_diffrn_radiation_monochromator graphite
_diffrn_radiation_type MoK\a
_diffrn_radiation_wavelength 0.71073
_diffrn_reflns_av_R_equivalents 0.0597
_diffrn_reflns_av_unetI/netI 0.0271
_diffrn_reflns_Laue_measured_fraction_full 0.997
_diffrn_reflns_Laue_measured_fraction_max 0.998
_diffrn_reflns_limit_h_max 24
_diffrn_reflns_limit_h_min -24
_diffrn_reflns_limit_k_max 26
_diffrn_reflns_limit_k_min -26
_diffrn_reflns_limit_l_max 26
_diffrn_reflns_limit_l_min -26
_diffrn_reflns_number 86591
_diffrn_reflns_point_group_measured_fraction_full 0.997
_diffrn_reflns_point_group_measured_fraction_max 0.998
_diffrn_reflns_theta_full 25.242
_diffrn_reflns_theta_max 28.279
_diffrn_reflns_theta_min 2.904
_exptl_absorpt_coefficient_mu 0.947
_exptl_absorpt_correction_type none
_exptl_crystal_colour 'metallic dark green'
_exptl_crystal_colour_lustre metallic
_exptl_crystal_colour_modifier dark
_exptl_crystal_colour_primary green
_exptl_crystal_density_diffrn 1.547
_exptl_crystal_description block
_exptl_crystal_F_000 3416
_refine_diff_density_max 0.784
_refine_diff_density_min -0.680
_refine_diff_density_rms 0.078
_refine_ls_extinction_method none
_refine_ls_goodness_of_fit_ref 1.185
_refine_ls_hydrogen_treatment mixed
_refine_ls_matrix_type full
_refine_ls_number_parameters 513
_refine_ls_number_reflns 9003
_refine_ls_number_restraints 0
_refine_ls_restrained_S_all 1.185
_refine_ls_R_factor_all 0.0411
_refine_ls_R_factor_gt 0.0386
_refine_ls_shift/su_max 0.002
_refine_ls_shift/su_mean 0.000
_refine_ls_structure_factor_coef Fsqd
_refine_ls_weighting_details 'w=1/[\s^2^(Fo^2^)+(0.0379P)^2^+6.0994P] where P=(Fo^2^+2Fc^2^)/3'
_refine_ls_weighting_scheme calc
_refine_ls_wR_factor_gt 0.0931
_refine_ls_wR_factor_ref 0.0950
_reflns_Friedel_coverage 0.000
_reflns_number_gt 8525
_reflns_number_total 9003
_reflns_threshold_expression 'I > 2\s(I)'
_cod_data_source_file d3dt01861j2.cif
_cod_data_source_block a_CCDC1
_cod_depositor_comments 'Adding full bibliography for 7714990--7714997.cif.'
_cod_database_code 7714996
_shelx_shelxl_version_number 2014/7
_shelx_space_group_comment
;
The symmetry employed for this shelxl refinement is uniquely defined
by the following loop, which should always be used as a source of
symmetry information in preference to the above space-group names.
They are only intended as comments.
;
_olex2_refinement_description
;
1. Fixed Uiso
 At 1.2 times of:
  All C(H) groups
 At 1.5 times of:
  All C(H,H,H) groups
2.a Aromatic/amide H refined with riding coordinates:
 C00V(H00V), C010(H010), C013(H013), C014(H014), C015(H015), C017(H017),
 C019(H019), C01B(H01M), C01C(H01N), C01D(H01O)
2.b Idealised Me refined as rotating group:
 C011(H01A,H01B,H01C), C018(H01G,H01H,H01I), C01A(H01J,H01K,H01L)
;
_olex2_submission_special_instructions 'No special instructions were received'

loop_
_space_group_symop_operation_xyz
'x, y, z'
'-x+1/2, -y, z+1/2'
'-x, y+1/2, -z+1/2'
'x+1/2, -y+1/2, -z'
'-x, -y, -z'
'x-1/2, y, -z-1/2'
'x, -y-1/2, z-1/2'
'-x-1/2, y-1/2, z'

loop_
_atom_site_label
_atom_site_type_symbol
_atom_site_fract_x
_atom_site_fract_y
_atom_site_fract_z
_atom_site_U_iso_or_equiv
_atom_site_adp_type
_atom_site_occupancy
_atom_site_site_symmetry_order
_atom_site_calc_flag
_atom_site_refinement_flags_posn
_atom_site_refinement_flags_adp
_atom_site_refinement_flags_occupancy
_atom_site_disorder_assembly
_atom_site_disorder_group
Ru01 Ru 0.71170(2) 0.64921(2) 0.46222(2) 0.03110(6) Uani 1 1 d . . . . .
Ru02 Ru 0.65372(2) 0.70414(2) 0.37718(2) 0.03089(6) Uani 1 1 d . . . . .
Cl03 Cl 0.77177(4) 0.57667(4) 0.54610(4) 0.04735(17) Uani 1 1 d . . . . .
O004 O 0.66469(11) 0.55926(10) 0.42713(10) 0.0443(5) Uani 1 1 d . . . . .
O005 O 0.59180(11) 0.61759(10) 0.35857(10) 0.0433(4) Uani 1 1 d . . . . .
N006 N 0.80034(12) 0.63719(11) 0.39680(11) 0.0352(4) Uani 1 1 d . . . . .
N007 N 0.71493(13) 0.78698(11) 0.39461(11) 0.0371(5) Uani 1 1 d . . . . .
N008 N 0.72405(12) 0.66505(11) 0.30901(10) 0.0346(4) Uani 1 1 d . . . . .
N009 N 0.61918(12) 0.66536(12) 0.52229(11) 0.0368(5) Uani 1 1 d . . . . .
N00A N 0.75671(12) 0.74014(11) 0.49297(10) 0.0354(4) Uani 1 1 d . . . . .
N00B N 0.57442(12) 0.73635(12) 0.43988(11) 0.0399(5) Uani 1 1 d . . . . .
C00C C 0.79045(14) 0.64387(13) 0.32953(13) 0.0340(5) Uani 1 1 d . . . . .
C00D C 0.84903(15) 0.63154(15) 0.28568(14) 0.0392(6) Uani 1 1 d . . . . .
C00E C 0.71231(15) 0.83915(14) 0.34475(14) 0.0392(6) Uani 1 1 d . . . . .
C00F C 0.75268(15) 0.79575(13) 0.45192(12) 0.0351(5) Uani 1 1 d . . . . .
C00G C 0.69969(14) 0.64947(13) 0.24399(12) 0.0341(5) Uani 1 1 d . . . . .
C00H C 0.61129(17) 0.63544(16) 0.58310(15) 0.0451(6) Uani 1 1 d . . . . .
C00I C 0.66525(17) 0.69813(16) 0.20522(15) 0.0450(6) Uani 1 1 d . . . . .
C00J C 0.55269(19) 0.64574(17) 0.62367(15) 0.0483(7) Uani 1 1 d . . . . .
C00K C 0.50180(16) 0.71674(16) 0.54014(14) 0.0413(6) Uani 1 1 d . . . . .
C00L C 0.7525(2) 0.83187(18) 0.28714(15) 0.0510(7) Uani 1 1 d . . . . .
C00M C 0.49566(16) 0.68743(16) 0.60161(15) 0.0435(6) Uani 1 1 d . . . . .
C00N C 0.52947(15) 0.79010(15) 0.41747(14) 0.0421(6) Uani 1 1 d . . . . .
C00O C 0.92588(17) 0.61043(18) 0.37840(16) 0.0476(7) Uani 1 1 d . . . . .
C00P C 0.56480(15) 0.70734(14) 0.50072(13) 0.0368(5) Uani 1 1 d . . . . .
C00Q C 0.86783(16) 0.62202(16) 0.41961(15) 0.0429(6) Uani 1 1 d . . . . .
C00R C 0.61417(18) 0.56278(15) 0.38457(15) 0.0471(7) Uani 1 1 d . . . . .
C00S C 0.78770(18) 0.85769(16) 0.47033(16) 0.0458(7) Uani 1 1 d . . . . .
C00T C 0.91677(16) 0.61521(16) 0.30937(16) 0.0452(6) Uani 1 1 d . . . . .
C00U C 0.79478(18) 0.74574(17) 0.55052(15) 0.0462(7) Uani 1 1 d . . . . .
C00V C 0.5181(2) 0.84850(17) 0.45460(17) 0.0550(8) Uani 1 1 d . . . . .
H00V H 0.5373 0.8513 0.4973 0.066 Uiso 1 1 calc R . . . .
C00W C 0.6408(2) 0.6819(2) 0.14158(18) 0.0587(9) Uani 1 1 d . . . . .
C00X C 0.8296(2) 0.80422(18) 0.56955(17) 0.0532(8) Uani 1 1 d . . . . .
C00Y C 0.82643(19) 0.86207(16) 0.52862(16) 0.0490(7) Uani 1 1 d . . . . .
C00Z C 0.70581(18) 0.58347(17) 0.21891(17) 0.0500(7) Uani 1 1 d . . . . .
C010 C 0.4788(2) 0.9027(2) 0.4296(2) 0.0779(13) Uani 1 1 d . . . . .
H010 H 0.4714 0.9413 0.4557 0.094 Uiso 1 1 calc R . . . .
C011 C 0.42992(19) 0.70013(19) 0.64415(17) 0.0565(8) Uani 1 1 d . . . . .
H01A H 0.4123 0.6575 0.6613 0.085 Uiso 1 1 calc GR . . . .
H01B H 0.3928 0.7213 0.6178 0.085 Uiso 1 1 calc GR . . . .
H01C H 0.4427 0.7296 0.6805 0.085 Uiso 1 1 calc GR . . . .
C012 C 0.6504(2) 0.6168(2) 0.11686(16) 0.0626(10) Uani 1 1 d . . . . .
C013 C 0.6657(2) 0.89398(19) 0.3510(2) 0.0745(12) Uani 1 1 d . . . . .
H013 H 0.6390 0.9003 0.3897 0.089 Uiso 1 1 calc R . . . .
C014 C 0.5005(2) 0.7874(2) 0.35415(18) 0.0740(12) Uani 1 1 d . . . . .
H014 H 0.5069 0.7488 0.3279 0.089 Uiso 1 1 calc R . . . .
C015 C 0.7452(3) 0.8783(2) 0.23527(17) 0.0749(13) Uani 1 1 d . . . . .
H015 H 0.7729 0.8731 0.1969 0.090 Uiso 1 1 calc R . . . .
C016 C 0.9792(2) 0.6024(3) 0.2630(2) 0.0714(12) Uani 1 1 d . . . . .
C017 C 0.68197(19) 0.56770(19) 0.15553(17) 0.0588(9) Uani 1 1 d . . . . .
H017 H 0.6874 0.5236 0.1392 0.071 Uiso 1 1 calc R . . . .
C018 C 0.5790(3) 0.49687(19) 0.3640(2) 0.0869(16) Uani 1 1 d . . . . .
H01G H 0.6005 0.4810 0.3233 0.130 Uiso 1 1 calc GR . . . .
H01H H 0.5281 0.5042 0.3572 0.130 Uiso 1 1 calc GR . . . .
H01I H 0.5858 0.4633 0.3982 0.130 Uiso 1 1 calc GR . . . .
C019 C 0.6982(3) 0.9312(2) 0.2401(2) 0.0856(16) Uani 1 1 d . . . . .
H019 H 0.6925 0.9612 0.2046 0.103 Uiso 1 1 calc R . . . .
C01A C 0.8648(3) 0.9268(2) 0.5485(2) 0.0721(11) Uani 1 1 d . . . . .
H01J H 0.9155 0.9227 0.5386 0.108 Uiso 1 1 calc GR . . . .
H01K H 0.8586 0.9343 0.5954 0.108 Uiso 1 1 calc GR . . . .
H01L H 0.8449 0.9645 0.5242 0.108 Uiso 1 1 calc GR . . . .
C01B C 0.4509(3) 0.8998(3) 0.3671(3) 0.107(2) Uani 1 1 d . . . . .
H01M H 0.4247 0.9364 0.3501 0.128 Uiso 1 1 calc R . . . .
C01C C 0.6593(3) 0.9402(2) 0.2974(3) 0.0944(18) Uani 1 1 d . . . . .
H01N H 0.6282 0.9773 0.3011 0.113 Uiso 1 1 calc R . . . .
C01D C 0.4614(3) 0.8429(3) 0.3297(2) 0.115(2) Uani 1 1 d . . . . .
H01O H 0.4423 0.8410 0.2870 0.138 Uiso 1 1 calc R . . . .
H00K H 0.4676(17) 0.7423(16) 0.5247(15) 0.037(8) Uiso 1 1 d . . . . .
H00H H 0.6483(18) 0.6086(18) 0.5948(17) 0.049(9) Uiso 1 1 d . . . . .
H00J H 0.5526(17) 0.6264(16) 0.6643(17) 0.044(8) Uiso 1 1 d . . . . .
H00Z H 0.725(2) 0.5484(18) 0.2487(19) 0.061(11) Uiso 1 1 d . . . . .
H012 H 0.632(2) 0.6079(19) 0.075(2) 0.063(11) Uiso 1 1 d . . . . .
H00S H 0.7815(18) 0.8969(18) 0.4424(17) 0.050(9) Uiso 1 1 d . . . . .
H00L H 0.782(2) 0.792(2) 0.2839(19) 0.063(12) Uiso 1 1 d . . . . .
H00I H 0.662(2) 0.743(2) 0.220(2) 0.081(14) Uiso 1 1 d . . . . .
H00X H 0.852(2) 0.804(2) 0.608(2) 0.077(14) Uiso 1 1 d . . . . .
H00D H 0.8405(16) 0.6354(15) 0.2407(16) 0.036(8) Uiso 1 1 d . . . . .
H00Q H 0.8719(18) 0.6257(16) 0.4691(16) 0.045(9) Uiso 1 1 d . . . . .
H00O H 0.970(2) 0.6003(18) 0.3933(17) 0.055(10) Uiso 1 1 d . . . . .
H01D H 0.965(3) 0.599(3) 0.225(3) 0.098(18) Uiso 1 1 d . . . . .
H00U H 0.7967(18) 0.7079(17) 0.5745(18) 0.047(9) Uiso 1 1 d . . . . .
H00W H 0.618(3) 0.713(2) 0.116(2) 0.081(14) Uiso 1 1 d . . . . .
H01E H 0.997(3) 0.560(3) 0.267(3) 0.12(2) Uiso 1 1 d . . . . .
H01F H 1.015(3) 0.637(3) 0.267(3) 0.12(2) Uiso 1 1 d . . . . .

loop_
_atom_site_aniso_label
_atom_site_aniso_U_11
_atom_site_aniso_U_22
_atom_site_aniso_U_33
_atom_site_aniso_U_23
_atom_site_aniso_U_13
_atom_site_aniso_U_12
Ru01 0.03517(11) 0.03173(11) 0.02641(10) 0.00461(7) -0.00246(7) 0.00236(7)
Ru02 0.03688(11) 0.03132(11) 0.02448(10) 0.00223(7) -0.00124(7) 0.00548(7)
Cl03 0.0485(4) 0.0498(4) 0.0438(4) 0.0172(3) -0.0065(3) 0.0047(3)
O004 0.0525(12) 0.0341(10) 0.0463(11) 0.0060(8) -0.0132(9) -0.0019(8)
O005 0.0456(11) 0.0401(10) 0.0441(10) 0.0039(8) -0.0119(8) -0.0024(8)
N006 0.0354(11) 0.0390(11) 0.0313(10) 0.0013(9) -0.0014(8) 0.0028(9)
N007 0.0515(13) 0.0316(11) 0.0282(10) 0.0022(8) 0.0009(9) -0.0003(9)
N008 0.0398(11) 0.0357(11) 0.0284(10) -0.0002(8) -0.0002(8) 0.0085(9)
N009 0.0384(11) 0.0417(12) 0.0302(10) 0.0058(9) 0.0021(9) 0.0013(9)
N00A 0.0436(12) 0.0352(11) 0.0274(10) 0.0015(8) 0.0007(8) -0.0010(9)
N00B 0.0411(12) 0.0471(13) 0.0313(11) 0.0042(9) 0.0031(9) 0.0114(10)
C00C 0.0379(13) 0.0327(12) 0.0315(12) -0.0001(9) 0.0002(9) 0.0023(9)
C00D 0.0418(14) 0.0444(15) 0.0312(13) -0.0035(11) 0.0025(10) -0.0004(11)
C00E 0.0434(15) 0.0344(13) 0.0398(14) 0.0084(10) -0.0027(11) -0.0045(10)
C00F 0.0410(13) 0.0359(13) 0.0284(11) 0.0019(9) 0.0040(10) 0.0005(10)
C00G 0.0358(12) 0.0388(13) 0.0278(11) -0.0028(9) 0.0005(9) 0.0048(10)
C00H 0.0486(16) 0.0504(16) 0.0364(14) 0.0121(12) 0.0032(12) 0.0027(13)
C00I 0.0498(16) 0.0442(16) 0.0409(15) 0.0015(12) -0.0064(12) 0.0049(12)
C00J 0.0536(18) 0.0543(18) 0.0370(15) 0.0139(12) 0.0084(12) -0.0033(14)
C00K 0.0354(13) 0.0511(16) 0.0375(14) 0.0028(11) 0.0008(11) 0.0009(12)
C00L 0.066(2) 0.0497(17) 0.0377(15) 0.0057(13) 0.0017(14) -0.0135(15)
C00M 0.0411(15) 0.0493(16) 0.0401(14) 0.0001(12) 0.0066(11) -0.0063(12)
C00N 0.0395(14) 0.0535(16) 0.0333(13) 0.0070(11) 0.0045(10) 0.0128(12)
C00O 0.0343(14) 0.0584(19) 0.0500(17) 0.0022(13) -0.0025(12) 0.0030(13)
C00P 0.0376(13) 0.0421(14) 0.0308(12) 0.0008(10) -0.0026(10) 0.0005(10)
C00Q 0.0390(14) 0.0503(16) 0.0396(14) 0.0016(12) -0.0054(11) 0.0021(12)
C00R 0.0539(17) 0.0395(15) 0.0479(16) 0.0048(12) -0.0116(13) -0.0055(13)
C00S 0.0552(18) 0.0397(15) 0.0424(16) 0.0004(12) 0.0012(12) -0.0050(12)
C00T 0.0367(14) 0.0490(16) 0.0499(16) -0.0036(13) 0.0050(12) -0.0003(12)
C00U 0.0596(19) 0.0456(16) 0.0335(13) 0.0048(12) -0.0057(12) -0.0015(13)
C00V 0.059(2) 0.0541(19) 0.0516(18) 0.0047(14) 0.0134(15) 0.0141(15)
C00W 0.060(2) 0.072(2) 0.0437(17) 0.0080(16) -0.0175(15) 0.0025(17)
C00X 0.064(2) 0.0549(19) 0.0407(16) -0.0032(13) -0.0122(15) -0.0054(15)
C00Y 0.0557(18) 0.0457(16) 0.0456(16) -0.0062(12) -0.0011(13) -0.0037(13)
C00Z 0.0562(18) 0.0443(16) 0.0495(17) -0.0113(13) -0.0065(14) 0.0121(13)
C010 0.088(3) 0.064(2) 0.082(3) 0.015(2) 0.035(2) 0.032(2)
C011 0.0541(19) 0.066(2) 0.0491(18) 0.0032(15) 0.0163(15) -0.0024(15)
C012 0.056(2) 0.097(3) 0.0344(16) -0.0181(17) -0.0103(13) -0.0009(18)
C013 0.071(2) 0.0455(19) 0.107(3) 0.024(2) 0.019(2) 0.0182(17)
C014 0.080(3) 0.100(3) 0.0422(18) -0.0029(18) -0.0146(18) 0.036(2)
C015 0.118(4) 0.073(3) 0.0345(16) 0.0129(16) -0.0105(19) -0.047(3)
C016 0.046(2) 0.111(4) 0.057(2) -0.009(2) 0.0109(17) 0.008(2)
C017 0.0556(19) 0.064(2) 0.057(2) -0.0309(16) -0.0052(15) 0.0096(16)
C018 0.112(4) 0.046(2) 0.103(3) 0.010(2) -0.061(3) -0.020(2)
C019 0.113(4) 0.065(3) 0.079(3) 0.041(2) -0.048(3) -0.044(3)
C01A 0.091(3) 0.058(2) 0.068(2) -0.0086(18) -0.014(2) -0.019(2)
C01B 0.102(4) 0.124(5) 0.094(4) 0.044(3) 0.025(3) 0.074(4)
C01C 0.077(3) 0.053(2) 0.153(5) 0.048(3) -0.018(3) 0.007(2)
C01D 0.122(4) 0.167(6) 0.056(3) 0.019(3) -0.019(3) 0.076(4)

loop_
_atom_type_symbol
_atom_type_description
_atom_type_scat_dispersion_real
_atom_type_scat_dispersion_imag
_atom_type_scat_source
C C 0.0033 0.0016 'International Tables Vol C Tables 4.2.6.8 and 6.1.1.4'
H H 0.0000 0.0000 'International Tables Vol C Tables 4.2.6.8 and 6.1.1.4'
Cl Cl 0.1484 0.1585 'International Tables Vol C Tables 4.2.6.8 and 6.1.1.4'
N N 0.0061 0.0033 'International Tables Vol C Tables 4.2.6.8 and 6.1.1.4'
O O 0.0106 0.0060 'International Tables Vol C Tables 4.2.6.8 and 6.1.1.4'
Ru Ru -1.2594 0.8363 'International Tables Vol C Tables 4.2.6.8 and 6.1.1.4'

loop_
_citation_id
_citation_doi
_citation_year
1 10.1039/D3DT01861J 2023

loop_
_geom_angle_atom_site_label_1
_geom_angle_atom_site_label_2
_geom_angle_atom_site_label_3
_geom_angle
_geom_angle_site_symmetry_1
_geom_angle_site_symmetry_3
_geom_angle_publ_flag
Ru02 Ru01 Cl03 172.85(2) . . ?
O004 Ru01 Ru02 87.17(5) . . ?
O004 Ru01 Cl03 86.04(6) . . ?
O004 Ru01 N006 91.02(9) . . ?
O004 Ru01 N009 89.05(9) . . ?
N006 Ru01 Ru02 87.14(6) . . ?
N006 Ru01 Cl03 90.72(6) . . ?
N006 Ru01 N009 175.87(8) . . ?
N009 Ru01 Ru02 88.73(6) . . ?
N009 Ru01 Cl03 93.40(6) . . ?
N00A Ru01 Ru02 90.32(6) . . ?
N00A Ru01 Cl03 96.44(6) . . ?
N00A Ru01 O004 177.44(8) . . ?
N00A Ru01 N006 88.32(9) . . ?
N00A Ru01 N009 91.44(9) . . ?
O005 Ru02 Ru01 90.44(5) . . ?
N007 Ru02 Ru01 89.25(6) . . ?
N007 Ru02 O005 179.10(9) . . ?
N007 Ru02 N008 93.60(9) . . ?
N007 Ru02 N00B 92.64(10) . . ?
N008 Ru02 Ru01 91.55(6) . . ?
N008 Ru02 O005 85.57(9) . . ?
N00B Ru02 Ru01 91.16(6) . . ?
N00B Ru02 O005 88.22(9) . . ?
N00B Ru02 N008 173.23(10) . . ?
C00R O004 Ru01 119.20(18) . . ?
C00R O005 Ru02 116.07(18) . . ?
C00C N006 Ru01 120.00(17) . . ?
C00Q N006 Ru01 121.62(19) . . ?
C00Q N006 C00C 118.4(2) . . ?
C00E N007 Ru02 115.85(18) . . ?
C00F N007 Ru02 122.63(17) . . ?
C00F N007 C00E 121.4(2) . . ?
C00C N008 Ru02 119.09(17) . . ?
C00C N008 C00G 120.1(2) . . ?
C00G N008 Ru02 119.97(17) . . ?
C00H N009 Ru01 122.2(2) . . ?
C00H N009 C00P 117.6(2) . . ?
C00P N009 Ru01 120.11(17) . . ?
C00F N00A Ru01 119.07(17) . . ?
C00U N00A Ru01 122.27(19) . . ?
C00U N00A C00F 118.5(2) . . ?
C00N N00B Ru02 117.18(17) . . ?
C00P N00B Ru02 121.44(18) . . ?
C00P N00B C00N 121.4(2) . . ?
N006 C00C C00D 119.7(2) . . ?
N008 C00C N006 116.7(2) . . ?
N008 C00C C00D 123.5(2) . . ?
C00C C00D H00D 117.8(19) . . ?
C00T C00D C00C 121.2(3) . . ?
C00T C00D H00D 121.0(19) . . ?
C00L C00E N007 119.6(3) . . ?
C00L C00E C013 119.3(3) . . ?
C013 C00E N007 120.9(3) . . ?
N007 C00F N00A 116.0(2) . . ?
N007 C00F C00S 124.2(2) . . ?
N00A C00F C00S 119.8(2) . . ?
C00I C00G N008 121.1(2) . . ?
C00I C00G C00Z 118.2(3) . . ?
C00Z C00G N008 120.6(2) . . ?
N009 C00H C00J 123.7(3) . . ?
N009 C00H H00H 114(2) . . ?
C00J C00H H00H 122(2) . . ?
C00G C00I C00W 120.5(3) . . ?
C00G C00I H00I 120(3) . . ?
C00W C00I H00I 119(3) . . ?
C00H C00J C00M 119.3(3) . . ?
C00H C00J H00J 119(2) . . ?
C00M C00J H00J 122(2) . . ?
C00M C00K C00P 121.2(3) . . ?
C00M C00K H00K 120(2) . . ?
C00P C00K H00K 118(2) . . ?
C00E C00L C015 120.6(4) . . ?
C00E C00L H00L 116(2) . . ?
C015 C00L H00L 123(2) . . ?
C00J C00M C011 121.4(3) . . ?
C00K C00M C00J 117.9(3) . . ?
C00K C00M C011 120.7(3) . . ?
C00V C00N N00B 122.3(3) . . ?
C014 C00N N00B 119.5(3) . . ?
C014 C00N C00V 118.0(3) . . ?
C00Q C00O C00T 119.5(3) . . ?
C00Q C00O H00O 123(2) . . ?
C00T C00O H00O 117(2) . . ?
N009 C00P C00K 120.2(2) . . ?
N00B C00P N009 116.1(2) . . ?
N00B C00P C00K 123.7(2) . . ?
N006 C00Q C00O 123.2(3) . . ?
N006 C00Q H00Q 112.9(19) . . ?
C00O C00Q H00Q 124(2) . . ?
O004 C00R C018 117.2(3) . . ?
O005 C00R O004 124.5(3) . . ?
O005 C00R C018 118.4(3) . . ?
C00F C00S H00S 118(2) . . ?
C00Y C00S C00F 120.7(3) . . ?
C00Y C00S H00S 121(2) . . ?
C00D C00T C00O 117.9(3) . . ?
C00D C00T C016 121.4(3) . . ?
C00O C00T C016 120.7(3) . . ?
N00A C00U C00X 123.3(3) . . ?
N00A C00U H00U 115(2) . . ?
C00X C00U H00U 122(2) . . ?
C00N C00V H00V 119.3 . . ?
C010 C00V C00N 121.4(4) . . ?
C010 C00V H00V 119.3 . . ?
C00I C00W H00W 122(3) . . ?
C012 C00W C00I 120.0(3) . . ?
C012 C00W H00W 118(3) . . ?
C00U C00X C00Y 119.6(3) . . ?
C00U C00X H00X 117(3) . . ?
C00Y C00X H00X 123(3) . . ?
C00S C00Y C00X 118.1(3) . . ?
C00S C00Y C01A 121.5(3) . . ?
C00X C00Y C01A 120.4(3) . . ?
C00G C00Z H00Z 117(2) . . ?
C017 C00Z C00G 121.0(3) . . ?
C017 C00Z H00Z 121(2) . . ?
C00V C010 H010 119.9 . . ?
C01B C010 C00V 120.1(4) . . ?
C01B C010 H010 119.9 . . ?
C00M C011 H01A 109.5 . . ?
C00M C011 H01B 109.5 . . ?
C00M C011 H01C 109.5 . . ?
H01A C011 H01B 109.5 . . ?
H01A C011 H01C 109.5 . . ?
H01B C011 H01C 109.5 . . ?
C00W C012 H012 117(2) . . ?
C017 C012 C00W 120.1(3) . . ?
C017 C012 H012 123(2) . . ?
C00E C013 H013 120.6 . . ?
C00E C013 C01C 118.8(4) . . ?
C01C C013 H013 120.6 . . ?
C00N C014 H014 120.2 . . ?
C00N C014 C01D 119.6(4) . . ?
C01D C014 H014 120.2 . . ?
C00L C015 H015 119.7 . . ?
C019 C015 C00L 120.6(4) . . ?
C019 C015 H015 119.7 . . ?
C00T C016 H01D 111(4) . . ?
C00T C016 H01E 112(4) . . ?
C00T C016 H01F 111(4) . . ?
H01D C016 H01E 98(5) . . ?
H01D C016 H01F 111(5) . . ?
H01E C016 H01F 113(5) . . ?
C00Z C017 H017 119.9 . . ?
C012 C017 C00Z 120.1(3) . . ?
C012 C017 H017 119.9 . . ?
C00R C018 H01G 109.5 . . ?
C00R C018 H01H 109.5 . . ?
C00R C018 H01I 109.5 . . ?
H01G C018 H01H 109.5 . . ?
H01G C018 H01I 109.5 . . ?
H01H C018 H01I 109.5 . . ?
C015 C019 H019 120.2 . . ?
C015 C019 C01C 119.6(3) . . ?
C01C C019 H019 120.2 . . ?
C00Y C01A H01J 109.5 . . ?
C00Y C01A H01K 109.5 . . ?
C00Y C01A H01L 109.5 . . ?
H01J C01A H01K 109.5 . . ?
H01J C01A H01L 109.5 . . ?
H01K C01A H01L 109.5 . . ?
C010 C01B H01M 120.3 . . ?
C01D C01B C010 119.4(4) . . ?
C01D C01B H01M 120.3 . . ?
C013 C01C H01N 119.5 . . ?
C019 C01C C013 121.0(4) . . ?
C019 C01C H01N 119.5 . . ?
C014 C01D H01O 119.3 . . ?
C01B C01D C014 121.4(4) . . ?
C01B C01D H01O 119.3 . . ?

loop_
_geom_bond_atom_site_label_1
_geom_bond_atom_site_label_2
_geom_bond_distance
_geom_bond_site_symmetry_2
_geom_bond_publ_flag
Ru01 Ru02 2.2853(4) . ?
Ru01 Cl03 2.4678(7) . ?
Ru01 O004 2.087(2) . ?
Ru01 N006 2.112(2) . ?
Ru01 N009 2.115(2) . ?
Ru01 N00A 2.061(2) . ?
Ru02 O005 2.079(2) . ?
Ru02 N007 2.009(2) . ?
Ru02 N008 2.036(2) . ?
Ru02 N00B 2.032(2) . ?
O004 C00R 1.267(3) . ?
O005 C00R 1.264(3) . ?
N006 C00C 1.370(3) . ?
N006 C00Q 1.360(3) . ?
N007 C00E 1.432(3) . ?
N007 C00F 1.357(3) . ?
N008 C00C 1.358(3) . ?
N008 C00G 1.415(3) . ?
N009 C00H 1.363(3) . ?
N009 C00P 1.368(3) . ?
N00A C00F 1.369(3) . ?
N00A C00U 1.357(4) . ?
N00B C00N 1.414(3) . ?
N00B C00P 1.360(3) . ?
C00C C00D 1.416(4) . ?
C00D C00T 1.376(4) . ?
C00D H00D 0.92(3) . ?
C00E C00L 1.382(4) . ?
C00E C013 1.382(4) . ?
C00F C00S 1.424(4) . ?
C00G C00I 1.386(4) . ?
C00G C00Z 1.393(4) . ?
C00H C00J 1.369(4) . ?
C00H H00H 0.89(3) . ?
C00I C00W 1.393(4) . ?
C00I H00I 0.93(4) . ?
C00J C00M 1.404(5) . ?
C00J H00J 0.90(3) . ?
C00K C00M 1.367(4) . ?
C00K C00P 1.419(4) . ?
C00K H00K 0.86(3) . ?
C00L C015 1.390(5) . ?
C00L H00L 0.96(4) . ?
C00M C011 1.505(4) . ?
C00N C00V 1.382(4) . ?
C00N C014 1.381(4) . ?
C00O C00Q 1.373(4) . ?
C00O C00T 1.400(4) . ?
C00O H00O 0.90(4) . ?
C00Q H00Q 1.00(3) . ?
C00R C018 1.504(4) . ?
C00S C00Y 1.375(4) . ?
C00S H00S 0.96(4) . ?
C00T C016 1.502(5) . ?
C00U C00X 1.368(5) . ?
C00U H00U 0.89(3) . ?
C00V H00V 0.9300 . ?
C00V C010 1.381(5) . ?
C00W C012 1.380(6) . ?
C00W H00W 0.90(4) . ?
C00X C00Y 1.402(5) . ?
C00X H00X 0.88(4) . ?
C00Y C01A 1.507(5) . ?
C00Z C017 1.382(4) . ?
C00Z H00Z 0.98(4) . ?
C010 H010 0.9300 . ?
C010 C01B 1.359(7) . ?
C011 H01A 0.9600 . ?
C011 H01B 0.9600 . ?
C011 H01C 0.9600 . ?
C012 C017 1.367(6) . ?
C012 H012 0.93(4) . ?
C013 H013 0.9300 . ?
C013 C01C 1.411(6) . ?
C014 H014 0.9300 . ?
C014 C01D 1.394(6) . ?
C015 H015 0.9300 . ?
C015 C019 1.355(7) . ?
C016 H01D 0.81(5) . ?
C016 H01E 0.90(6) . ?
C016 H01F 0.96(6) . ?
C017 H017 0.9300 . ?
C018 H01G 0.9600 . ?
C018 H01H 0.9600 . ?
C018 H01I 0.9600 . ?
C019 H019 0.9300 . ?
C019 C01C 1.369(8) . ?
C01A H01J 0.9600 . ?
C01A H01K 0.9600 . ?
C01A H01L 0.9600 . ?
C01B H01M 0.9300 . ?
C01B C01D 1.357(8) . ?
C01C H01N 0.9300 . ?
C01D H01O 0.9300 . ?
